data_7016357
loop_
_publ_author_name
'Wagner, Michael'
'Dorogov, Konstantin'
'Sch\"urmann, Markus'
'Jurkschat, Klaus'

_publ_section_title
;
 Intramolecularly coordinated heteroleptic organostannylene tungsten
 pentacarbonyl complexes
 4-tBu-2,6-[P(O)(OiPr)(2)](2)C(6)H(2)Sn(X)W(CO)(5) (X = Cl, F, PPh(2),
 PPh(2)[W(CO)(5)]). Syntheses and reactivity.
;
_journal_issue 35
_journal_name_full 'Dalton transactions (Cambridge, England : 2003)'
_journal_page_first 8839
_journal_page_last 8848
_journal_paper_doi 10.1039/c1dt10321k
_journal_volume 40
_journal_year 2011
_chemical_formula_moiety 'C27 H39 Cl O11 P2 Sn W, 0.5(C7 H8)'
_chemical_formula_sum 'C30.5 H43 Cl O11 P2 Sn W'
_chemical_formula_weight 985.58
_chemical_name_systematic
;
?
;
_space_group_IT_number 2
_symmetry_cell_setting triclinic
_symmetry_space_group_name_Hall '-P 1'
_symmetry_space_group_name_H-M 'P -1'
_atom_sites_solution_hydrogens geom
_atom_sites_solution_primary direct
_atom_sites_solution_secondary difmap
_audit_creation_method SHELXL-97
_cell_angle_alpha 85.89(3)
_cell_angle_beta 84.23(3)
_cell_angle_gamma 78.72(3)
_cell_formula_units_Z 2
_cell_length_a 10.901(2)
_cell_length_b 11.298(2)
_cell_length_c 16.406(3)
_cell_measurement_reflns_used 26002
_cell_measurement_temperature 173(1)
_cell_measurement_theta_max 27.50
_cell_measurement_theta_min 3.01
_cell_volume 1968.7(7)
_computing_cell_refinement
;
DENZO and SCALEPACK (Otwinowski & Minor, 1997)
;
_computing_data_collection 'COLLECT (Nonius, 1998)'
_computing_data_reduction
;
DENZO and SCALEPACK
;
_computing_molecular_graphics 'SHELXTL-Plus (Sheldrick, 1991)'
_computing_publication_material 'SHELXL-97 (Sheldrick, 1997)'
_computing_structure_refinement 'SHELXL-97 (Sheldrick, 1997)'
_computing_structure_solution 'SHELXS-97 (Sheldrick, 1990)'
_diffrn_ambient_temperature 173(1)
_diffrn_detector_area_resol_mean '19 vertical, 18 horizontal'
_diffrn_measured_fraction_theta_full 0.995
_diffrn_measured_fraction_theta_max 0.995
_diffrn_measurement_device_type 'Nonius KappaCCD'
_diffrn_measurement_method
;
424 frames via \w-rotation (\D\w = 1\%) and two times 10 s
per frame (4 sets at different \k-angles)
;
_diffrn_radiation_monochromator graphite
_diffrn_radiation_source 'fine-focus sealed tube'
_diffrn_radiation_type MoK\a
_diffrn_radiation_wavelength 0.71073
_diffrn_reflns_av_R_equivalents 0.054
_diffrn_reflns_av_sigmaI/netI 0.0863
_diffrn_reflns_limit_h_max 14
_diffrn_reflns_limit_h_min -14
_diffrn_reflns_limit_k_max 14
_diffrn_reflns_limit_k_min -14
_diffrn_reflns_limit_l_max 21
_diffrn_reflns_limit_l_min -21
_diffrn_reflns_number 26002
_diffrn_reflns_theta_full 27.50
_diffrn_reflns_theta_max 27.50
_diffrn_reflns_theta_min 3.01
_diffrn_standards_decay_% 0
_diffrn_standards_number none
_exptl_absorpt_coefficient_mu 3.753
_exptl_absorpt_correction_T_max 0.622
_exptl_absorpt_correction_T_min 0.427
_exptl_absorpt_correction_type multi-scan
_exptl_absorpt_process_details
;
SCALEPACK (Otwinowski & Minor, 1997)
;
_exptl_crystal_colour orange
_exptl_crystal_density_diffrn 1.663
_exptl_crystal_density_method 'not measured'
_exptl_crystal_description block
_exptl_crystal_F_000 970
_exptl_crystal_size_max 0.24
_exptl_crystal_size_mid 0.22
_exptl_crystal_size_min 0.14
_refine_diff_density_max 1.049
_refine_diff_density_min -0.956
_refine_diff_density_rms 0.103
_refine_ls_extinction_method none
_refine_ls_goodness_of_fit_ref 0.834
_refine_ls_hydrogen_treatment constr
_refine_ls_matrix_type full
_refine_ls_number_parameters 439
_refine_ls_number_reflns 9008
_refine_ls_number_restraints 6
_refine_ls_restrained_S_all 0.834
_refine_ls_R_factor_all 0.0486
_refine_ls_R_factor_gt 0.0272
_refine_ls_shift/su_max 0.001
_refine_ls_shift/su_mean 0.000
_refine_ls_structure_factor_coef Fsqd
_refine_ls_weighting_details 'calc w=1/[\s^2^(Fo^2^)+(0.0000P)^2^+0.0000P] where P=(Fo^2^+2Fc^2^)/3'
_refine_ls_weighting_scheme calc
_refine_ls_wR_factor_gt 0.0456
_refine_ls_wR_factor_ref 0.0475
_reflns_number_gt 6339
_reflns_number_total 9008
_reflns_threshold_expression >2sigma(I)
_cod_data_source_file c1dt10321k.txt
_cod_data_source_block c2533
_cod_original_cell_volume 1968.6(7)
_cod_original_sg_symbol_Hall -P1
_cod_original_sg_symbol_H-M P-1
_cod_original_formula_sum 'C30.50 H43 Cl O11 P2 Sn W'
_cod_database_code 7016357

loop_
_symmetry_equiv_pos_as_xyz
'x, y, z'
'-x, -y, -z'

loop_
_atom_site_label
_atom_site_type_symbol
_atom_site_fract_x
_atom_site_fract_y
_atom_site_fract_z
_atom_site_U_iso_or_equiv
_atom_site_adp_type
_atom_site_occupancy
_atom_site_symmetry_multiplicity
_atom_site_calc_flag
_atom_site_refinement_flags
W1 W 0.219820(13) 0.915554(13) 0.329232(8) 0.02485(5) Uani 1 1 d .
Sn1 Sn 0.40869(2) 0.76859(2) 0.242512(13) 0.02123(6) Uani 1 1 d .
Cl1 Cl 0.39698(9) 0.73546(8) 0.10082(5) 0.0363(2) Uani 1 1 d .
P1 P 0.47353(8) 0.47889(8) 0.29470(5) 0.0220(2) Uani 1 1 d .
P2 P 0.67432(8) 0.86600(8) 0.19649(5) 0.0242(2) Uani 1 1 d .
O2 O 0.53619(19) 0.91115(19) 0.20216(13) 0.0272(5) Uani 1 1 d .
O2' O 0.7461(2) 0.9449(2) 0.24216(12) 0.0282(6) Uani 1 1 d .
O1'' O 0.46752(19) 0.4203(2) 0.38374(12) 0.0256(5) Uani 1 1 d .
O1 O 0.36524(19) 0.5781(2) 0.27747(12) 0.0255(5) Uani 1 1 d .
O1' O 0.4878(2) 0.36842(19) 0.23993(12) 0.0261(5) Uani 1 1 d .
O2'' O 0.7422(2) 0.8629(2) 0.10850(12) 0.0270(5) Uani 1 1 d .
C1 C 0.5964(3) 0.6620(3) 0.25447(17) 0.0186(7) Uani 1 1 d .
C2 C 0.6131(3) 0.5402(3) 0.27962(18) 0.0208(8) Uani 1 1 d .
C3 C 0.7333(3) 0.4717(3) 0.28661(18) 0.0240(8) Uani 1 1 d .
H3A H 0.7423 0.3904 0.3035 0.029 Uiso 1 1 calc R
C4 C 0.8407(3) 0.5228(3) 0.26878(19) 0.0240(8) Uani 1 1 d .
C5 C 0.8229(3) 0.6436(3) 0.24310(18) 0.0244(8) Uani 1 1 d .
H5A H 0.8925 0.6798 0.2304 0.029 Uiso 1 1 calc R
C6 C 0.7040(3) 0.7124(3) 0.23570(18) 0.0210(8) Uani 1 1 d .
C7 C 0.9701(3) 0.4445(3) 0.2789(2) 0.0318(9) Uani 1 1 d .
C8 C 0.9794(3) 0.4034(4) 0.3694(2) 0.0566(12) Uani 1 1 d .
H8A H 0.9706 0.4729 0.4015 0.085 Uiso 1 1 calc R
H8B H 1.0597 0.3523 0.3759 0.085 Uiso 1 1 calc R
H8C H 0.9139 0.3593 0.3876 0.085 Uiso 1 1 calc R
C9 C 0.9881(4) 0.3338(4) 0.2266(3) 0.0560(12) Uani 1 1 d .
H9A H 0.9802 0.3603 0.1701 0.084 Uiso 1 1 calc R
H9B H 0.9254 0.2865 0.2449 0.084 Uiso 1 1 calc R
H9C H 1.0701 0.2855 0.2320 0.084 Uiso 1 1 calc R
C10 C 1.0761(3) 0.5129(4) 0.2514(2) 0.0457(11) Uani 1 1 d .
H10A H 1.0684 0.5811 0.2846 0.069 Uiso 1 1 calc R
H10B H 1.0709 0.5405 0.1949 0.069 Uiso 1 1 calc R
H10C H 1.1555 0.4602 0.2575 0.069 Uiso 1 1 calc R
O11 O 0.3047(2) 1.1386(2) 0.22433(15) 0.0463(7) Uani 1 1 d .
C11 C 0.2740(3) 1.0577(3) 0.2617(2) 0.0316(9) Uani 1 1 d .
O12 O 0.0452(3) 0.8819(3) 0.19157(18) 0.0708(10) Uani 1 1 d .
C12 C 0.1064(3) 0.8966(4) 0.2408(2) 0.0416(10) Uani 1 1 d .
O13 O 0.4215(3) 0.9247(3) 0.45389(16) 0.0570(8) Uani 1 1 d .
C13 C 0.3467(3) 0.9211(3) 0.4101(2) 0.0346(9) Uani 1 1 d .
O14 O 0.1392(3) 0.6897(3) 0.43285(18) 0.0680(9) Uani 1 1 d .
C14 C 0.1684(4) 0.7705(4) 0.3954(2) 0.0407(10) Uani 1 1 d .
O15 O 0.0143(3) 1.0970(2) 0.42891(16) 0.0531(8) Uani 1 1 d .
C15 C 0.0890(4) 1.0300(3) 0.3923(2) 0.0349(9) Uani 1 1 d .
C21 C 0.5102(3) 0.3833(3) 0.14957(19) 0.0317(9) Uani 1 1 d .
H21A H 0.5468 0.4554 0.1349 0.038 Uiso 1 1 calc R
C22 C 0.3891(4) 0.3959(4) 0.1115(2) 0.0471(11) Uani 1 1 d .
H22A H 0.3312 0.4649 0.1320 0.071 Uiso 1 1 calc R
H22B H 0.3543 0.3244 0.1250 0.071 Uiso 1 1 calc R
H22C H 0.4040 0.4064 0.0530 0.071 Uiso 1 1 calc R
C23 C 0.6032(4) 0.2729(4) 0.1249(2) 0.0739(16) Uani 1 1 d .
H23A H 0.6794 0.2699 0.1503 0.111 Uiso 1 1 calc R
H23B H 0.6208 0.2760 0.0664 0.111 Uiso 1 1 calc R
H23C H 0.5691 0.2022 0.1423 0.111 Uiso 1 1 calc R
C24 C 0.3501(3) 0.3889(3) 0.42543(19) 0.0304(9) Uani 1 1 d .
H24A H 0.2777 0.4421 0.4031 0.037 Uiso 1 1 calc R
C25 C 0.3469(4) 0.2608(4) 0.4106(2) 0.0505(12) Uani 1 1 d .
H25A H 0.3495 0.2516 0.3527 0.076 Uiso 1 1 calc R
H25B H 0.2711 0.2398 0.4374 0.076 Uiso 1 1 calc R
H25C H 0.4182 0.2086 0.4321 0.076 Uiso 1 1 calc R
C26 C 0.3515(4) 0.4117(4) 0.5144(2) 0.0561(13) Uani 1 1 d .
H26A H 0.3556 0.4949 0.5197 0.084 Uiso 1 1 calc R
H26B H 0.4234 0.3608 0.5360 0.084 Uiso 1 1 calc R
H26C H 0.2764 0.3940 0.5444 0.084 Uiso 1 1 calc R
C31 C 0.7046(3) 0.9800(4) 0.3274(2) 0.0384(10) Uani 1 1 d .
H31A H 0.6171 0.9712 0.3412 0.046 Uiso 1 1 calc R
C32 C 0.7882(4) 0.8988(4) 0.3844(2) 0.0586(13) Uani 1 1 d .
H32A H 0.7733 0.8178 0.3844 0.088 Uiso 1 1 calc R
H32B H 0.7701 0.9270 0.4389 0.088 Uiso 1 1 calc R
H32C H 0.8745 0.8998 0.3661 0.088 Uiso 1 1 calc R
C33 C 0.7152(5) 1.1088(4) 0.3303(3) 0.0720(15) Uani 1 1 d .
H33A H 0.6605 1.1576 0.2934 0.108 Uiso 1 1 calc R
H33B H 0.8003 1.1174 0.3143 0.108 Uiso 1 1 calc R
H33C H 0.6916 1.1347 0.3851 0.108 Uiso 1 1 calc R
C34 C 0.7130(3) 0.9629(3) 0.04585(19) 0.0312(9) Uani 1 1 d .
H34A H 0.6452 1.0250 0.0689 0.037 Uiso 1 1 calc R
C35 C 0.8291(4) 1.0155(4) 0.0258(3) 0.0590(13) Uani 1 1 d .
H35A H 0.8529 1.0435 0.0747 0.089 Uiso 1 1 calc R
H35B H 0.8129 1.0821 -0.0139 0.089 Uiso 1 1 calc R
H35C H 0.8961 0.9548 0.0037 0.089 Uiso 1 1 calc R
C36 C 0.6681(4) 0.9102(4) -0.0249(2) 0.0587(13) Uani 1 1 d .
H36A H 0.6383 0.9740 -0.0640 0.088 Uiso 1 1 calc R
H36B H 0.6011 0.8688 -0.0050 0.088 Uiso 1 1 calc R
H36C H 0.7362 0.8543 -0.0506 0.088 Uiso 1 1 calc R
C41 C -0.0292(12) 0.4392(8) -0.0088(5) 0.076(4) Uani 0.50 1 d PGD
C42 C -0.0917(8) 0.5494(10) 0.0205(5) 0.074(6) Uani 0.50 1 d PGD
H42 H -0.1775 0.5615 0.0357 0.089 Uiso 0.50 1 calc PR
C43 C -0.0258(10) 0.6414(8) 0.0271(5) 0.096(6) Uani 0.50 1 d PGD
H43 H -0.0676 0.7151 0.0467 0.115 Uiso 0.50 1 calc PR
C44 C 0.1025(10) 0.6233(10) 0.0043(5) 0.111(9) Uani 0.50 1 d PGD
H44 H 0.1466 0.6849 0.0087 0.133 Uiso 0.50 1 calc PR
C45 C 0.1650(8) 0.5131(12) -0.0250(5) 0.085(4) Uani 0.50 1 d PGD
H45 H 0.2508 0.5010 -0.0402 0.102 Uiso 0.50 1 calc PR
C46 C 0.0991(12) 0.4211(9) -0.0316(4) 0.089(8) Uani 0.50 1 d PGD
H46 H 0.1409 0.3474 -0.0512 0.106 Uiso 0.50 1 calc PR
C47 C -0.1022(19) 0.3373(12) -0.0161(7) 0.219(18) Uani 0.50 1 d PD
H47A H -0.0833 0.3066 -0.0699 0.329 Uiso 0.50 1 calc PR
H47B H -0.1907 0.3683 -0.0071 0.329 Uiso 0.50 1 calc PR
H47C H -0.0780 0.2733 0.0243 0.329 Uiso 0.50 1 calc PR

loop_
_atom_site_aniso_label
_atom_site_aniso_U_11
_atom_site_aniso_U_22
_atom_site_aniso_U_33
_atom_site_aniso_U_23
_atom_site_aniso_U_13
_atom_site_aniso_U_12
W1 0.02302(9) 0.02492(9) 0.02502(8) -0.00316(6) 0.00004(6) -0.00110(6)
Sn1 0.01959(13) 0.02199(15) 0.02142(13) -0.00181(10) -0.00237(10) -0.00172(11)
Cl1 0.0483(6) 0.0383(6) 0.0231(5) -0.0016(4) -0.0094(4) -0.0067(5)
P1 0.0244(5) 0.0225(5) 0.0198(5) -0.0014(4) -0.0017(4) -0.0060(4)
P2 0.0237(5) 0.0225(6) 0.0262(5) 0.0007(4) -0.0008(4) -0.0056(4)
O2 0.0241(14) 0.0204(14) 0.0358(14) 0.0024(11) -0.0019(10) -0.0026(10)
O2' 0.0288(14) 0.0304(15) 0.0271(13) -0.0031(11) 0.0020(10) -0.0114(11)
O1'' 0.0286(14) 0.0302(15) 0.0196(12) 0.0015(10) -0.0018(10) -0.0109(11)
O1 0.0202(13) 0.0265(15) 0.0309(13) -0.0027(11) -0.0019(10) -0.0068(11)
O1' 0.0349(14) 0.0245(14) 0.0192(12) -0.0019(10) -0.0016(10) -0.0066(11)
O2'' 0.0307(14) 0.0249(15) 0.0227(12) 0.0019(10) 0.0010(10) -0.0013(11)
C1 0.0170(18) 0.024(2) 0.0144(17) -0.0027(14) -0.0035(13) -0.0003(15)
C2 0.0220(19) 0.024(2) 0.0168(17) -0.0044(15) -0.0016(14) -0.0036(16)
C3 0.029(2) 0.021(2) 0.0203(18) -0.0015(15) -0.0040(15) 0.0001(16)
C4 0.020(2) 0.027(2) 0.0235(19) -0.0020(16) -0.0037(14) -0.0009(16)
C5 0.021(2) 0.030(2) 0.0232(19) -0.0007(16) -0.0036(14) -0.0070(16)
C6 0.024(2) 0.021(2) 0.0180(17) -0.0030(14) -0.0025(14) -0.0037(16)
C7 0.023(2) 0.037(2) 0.033(2) 0.0027(18) -0.0041(16) -0.0007(17)
C8 0.031(2) 0.080(4) 0.051(3) 0.027(2) -0.015(2) 0.003(2)
C9 0.034(3) 0.041(3) 0.087(3) -0.015(2) -0.006(2) 0.011(2)
C10 0.023(2) 0.053(3) 0.056(3) 0.014(2) -0.0064(18) 0.001(2)
O11 0.061(2) 0.0333(18) 0.0415(16) 0.0047(13) 0.0015(14) -0.0083(15)
C11 0.027(2) 0.031(2) 0.034(2) -0.0068(18) 0.0019(16) 0.0006(18)
O12 0.0373(18) 0.125(3) 0.054(2) -0.024(2) -0.0159(15) -0.0122(18)
C12 0.028(2) 0.059(3) 0.037(2) -0.014(2) 0.0019(18) -0.002(2)
O13 0.055(2) 0.076(2) 0.0433(18) -0.0108(16) -0.0204(15) -0.0101(17)
C13 0.034(2) 0.036(3) 0.033(2) -0.0083(18) -0.0027(18) -0.0032(18)
O14 0.093(3) 0.041(2) 0.066(2) 0.0022(16) 0.0293(18) -0.0220(18)
C14 0.042(3) 0.034(3) 0.043(2) -0.007(2) 0.0135(19) -0.005(2)
O15 0.0518(19) 0.043(2) 0.0541(18) -0.0086(15) 0.0162(15) 0.0077(15)
C15 0.037(2) 0.036(3) 0.030(2) 0.0049(18) -0.0003(18) -0.0044(19)
C21 0.039(2) 0.036(2) 0.0190(19) -0.0033(16) 0.0007(16) -0.0070(18)
C22 0.058(3) 0.058(3) 0.030(2) -0.002(2) -0.0113(19) -0.017(2)
C23 0.091(4) 0.086(4) 0.027(2) -0.018(2) -0.006(2) 0.032(3)
C24 0.027(2) 0.037(2) 0.029(2) 0.0044(17) 0.0000(15) -0.0128(17)
C25 0.070(3) 0.051(3) 0.040(2) 0.000(2) -0.005(2) -0.037(2)
C26 0.073(3) 0.067(3) 0.035(2) -0.012(2) 0.018(2) -0.038(3)
C31 0.041(2) 0.049(3) 0.028(2) -0.0115(19) 0.0039(17) -0.014(2)
C32 0.099(4) 0.041(3) 0.036(3) 0.003(2) -0.013(2) -0.012(3)
C33 0.127(5) 0.038(3) 0.048(3) -0.007(2) -0.023(3) 0.002(3)
C34 0.036(2) 0.029(2) 0.027(2) 0.0034(17) -0.0026(16) -0.0039(18)
C35 0.053(3) 0.053(3) 0.068(3) 0.027(2) 0.001(2) -0.018(2)
C36 0.096(4) 0.047(3) 0.035(2) 0.004(2) -0.022(2) -0.012(3)
C41 0.104(11) 0.102(13) 0.031(6) 0.031(7) -0.034(7) -0.038(10)
C42 0.031(9) 0.122(14) 0.046(8) 0.023(9) 0.003(6) 0.029(10)
C43 0.123(14) 0.099(13) 0.035(7) 0.001(8) 0.003(8) 0.048(10)
C44 0.20(2) 0.108(14) 0.070(11) 0.054(9) -0.092(14) -0.120(19)
C45 0.046(7) 0.134(14) 0.063(8) 0.039(9) -0.015(6) -0.001(8)
C46 0.17(2) 0.044(9) 0.041(9) 0.008(7) -0.022(11) 0.004(10)
C47 0.37(4) 0.26(3) 0.111(16) 0.076(16) -0.11(2) -0.25(3)

loop_
_atom_type_symbol
_atom_type_description
_atom_type_scat_dispersion_real
_atom_type_scat_dispersion_imag
_atom_type_scat_source
C C 0.0033 0.0016 'International Tables Vol C Tables 4.2.6.8 and 6.1.1.4'
H H 0.0000 0.0000 'International Tables Vol C Tables 4.2.6.8 and 6.1.1.4'
O O 0.0106 0.0060 'International Tables Vol C Tables 4.2.6.8 and 6.1.1.4'
P P 0.1023 0.0942 'International Tables Vol C Tables 4.2.6.8 and 6.1.1.4'
Cl Cl 0.1484 0.1585 'International Tables Vol C Tables 4.2.6.8 and 6.1.1.4'
Sn Sn -0.6537 1.4246 'International Tables Vol C Tables 4.2.6.8 and 6.1.1.4'
W W -0.8490 6.8722 'International Tables Vol C Tables 4.2.6.8 and 6.1.1.4'

loop_
_geom_angle_atom_site_label_1
_geom_angle_atom_site_label_2
_geom_angle_atom_site_label_3
_geom_angle
C15 W1 C13 91.47(14)
C15 W1 C11 89.64(14)
C13 W1 C11 90.54(15)
C15 W1 C14 91.63(15)
C13 W1 C14 89.49(15)
C11 W1 C14 178.73(14)
C15 W1 C12 94.77(14)
C13 W1 C12 173.75(14)
C11 W1 C12 89.71(15)
C14 W1 C12 90.13(16)
C15 W1 Sn1 176.49(10)
C13 W1 Sn1 86.43(10)
C11 W1 Sn1 87.57(10)
C14 W1 Sn1 91.16(10)
C12 W1 Sn1 87.35(10)
C1 Sn1 O1 78.39(10)
C1 Sn1 O2 78.03(10)
O1 Sn1 O2 156.03(7)
C1 Sn1 Cl1 97.37(8)
O1 Sn1 Cl1 89.30(6)
O2 Sn1 Cl1 89.49(6)
C1 Sn1 W1 141.15(7)
O1 Sn1 W1 102.89(6)
O2 Sn1 W1 98.13(6)
Cl1 Sn1 W1 121.38(3)
O1 P1 O1'' 114.84(12)
O1 P1 O1' 114.00(12)
O1'' P1 O1' 103.26(12)
O1 P1 C2 108.06(15)
O1'' P1 C2 107.08(13)
O1' P1 C2 109.28(13)
O2 P2 O2'' 115.91(13)
O2 P2 O2' 113.01(13)
O2'' P2 O2' 103.34(12)
O2 P2 C6 108.69(14)
O2'' P2 C6 104.65(14)
O2' P2 C6 110.89(14)
P2 O2 Sn1 116.71(12)
C31 O2' P2 121.51(19)
C24 O1'' P1 122.0(2)
P1 O1 Sn1 117.32(11)
C21 O1' P1 120.7(2)
C34 O2'' P2 122.3(2)
C2 C1 C6 117.6(3)
C2 C1 Sn1 120.8(2)
C6 C1 Sn1 121.6(2)
C1 C2 C3 120.7(3)
C1 C2 P1 115.3(2)
C3 C2 P1 123.8(3)
C2 C3 C4 121.5(3)
C5 C4 C3 117.2(3)
C5 C4 C7 123.4(3)
C3 C4 C7 119.4(3)
C4 C5 C6 121.9(3)
C5 C6 C1 121.1(3)
C5 C6 P2 124.3(2)
C1 C6 P2 114.6(2)
C10 C7 C4 112.0(3)
C10 C7 C8 108.3(3)
C4 C7 C8 109.2(3)
C10 C7 C9 107.9(3)
C4 C7 C9 109.5(3)
C8 C7 C9 109.9(3)
O11 C11 W1 179.3(3)
O12 C12 W1 177.6(4)
O13 C13 W1 177.8(3)
O14 C14 W1 179.6(4)
O15 C15 W1 179.3(3)
O1' C21 C22 109.8(3)
O1' C21 C23 105.1(3)
C22 C21 C23 112.9(3)
O1'' C24 C25 109.0(3)
O1'' C24 C26 105.9(3)
C25 C24 C26 113.6(3)
O2' C31 C33 106.6(3)
O2' C31 C32 108.3(3)
C33 C31 C32 112.0(3)
O2'' C34 C35 107.2(3)
O2'' C34 C36 106.8(3)
C35 C34 C36 115.2(3)
C42 C41 C46 120.0
C42 C41 C47 120.0
C46 C41 C47 120.0
C43 C42 C41 120.0
C42 C43 C44 120.0
C45 C44 C43 120.0
C46 C45 C44 120.0
C45 C46 C41 120.0

loop_
_geom_bond_atom_site_label_1
_geom_bond_atom_site_label_2
_geom_bond_distance
W1 C15 1.988(4)
W1 C13 2.024(4)
W1 C11 2.034(4)
W1 C14 2.040(4)
W1 C12 2.046(4)
W1 Sn1 2.7263(11)
Sn1 C1 2.181(3)
Sn1 O1 2.313(2)
Sn1 O2 2.346(2)
Sn1 Cl1 2.4007(10)
P1 O1 1.495(2)
P1 O1'' 1.561(2)
P1 O1' 1.564(2)
P1 C2 1.780(3)
P2 O2 1.488(2)
P2 O2'' 1.554(2)
P2 O2' 1.567(2)
P2 C6 1.786(3)
O2' C31 1.484(4)
O1'' C24 1.483(4)
O1' C21 1.481(4)
O2'' C34 1.481(4)
C1 C2 1.390(4)
C1 C6 1.400(4)
C2 C3 1.396(4)
C3 C4 1.400(4)
C4 C5 1.381(4)
C4 C7 1.529(5)
C5 C6 1.386(4)
C7 C10 1.527(5)
C7 C8 1.531(5)
C7 C9 1.537(5)
O11 C11 1.149(4)
O12 C12 1.139(4)
O13 C13 1.147(4)
O14 C14 1.142(4)
O15 C15 1.150(4)
C21 C22 1.495(5)
C21 C23 1.497(5)
C24 C25 1.492(5)
C24 C26 1.502(4)
C31 C33 1.487(5)
C31 C32 1.506(5)
C34 C35 1.500(5)
C34 C36 1.506(4)
C41 C42 1.3900
C41 C46 1.3900
C41 C47 1.5395(11)
C42 C43 1.3900
C43 C44 1.3900
C44 C45 1.3900
C45 C46 1.3900

loop_
_geom_torsion_atom_site_label_1
_geom_torsion_atom_site_label_2
_geom_torsion_atom_site_label_3
_geom_torsion_atom_site_label_4
_geom_torsion
C15 W1 Sn1 C1 66.9(17)
C13 W1 Sn1 C1 13.56(17)
C11 W1 Sn1 C1 104.25(17)
C14 W1 Sn1 C1 -75.85(17)
C12 W1 Sn1 C1 -165.93(18)
C15 W1 Sn1 O1 154.3(17)
C13 W1 Sn1 O1 100.99(12)
C11 W1 Sn1 O1 -168.32(11)
C14 W1 Sn1 O1 11.57(12)
C12 W1 Sn1 O1 -78.51(13)
C15 W1 Sn1 O2 -14.1(17)
C13 W1 Sn1 O2 -67.43(12)
C11 W1 Sn1 O2 23.26(11)
C14 W1 Sn1 O2 -156.85(12)
C12 W1 Sn1 O2 113.07(13)
C15 W1 Sn1 Cl1 -108.5(17)
C13 W1 Sn1 Cl1 -161.84(11)
C11 W1 Sn1 Cl1 -71.15(10)
C14 W1 Sn1 Cl1 108.75(12)
C12 W1 Sn1 Cl1 18.67(12)
O2'' P2 O2 Sn1 110.37(14)
O2' P2 O2 Sn1 -130.63(13)
C6 P2 O2 Sn1 -7.09(16)
C1 Sn1 O2 P2 4.76(13)
O1 Sn1 O2 P2 -5.7(3)
Cl1 Sn1 O2 P2 -92.88(12)
W1 Sn1 O2 P2 145.47(11)
O2 P2 O2' C31 48.8(3)
O2'' P2 O2' C31 174.8(2)
C6 P2 O2' C31 -73.5(3)
O1 P1 O1'' C24 43.7(3)
O1' P1 O1'' C24 -81.0(2)
C2 P1 O1'' C24 163.7(2)
O1'' P1 O1 Sn1 117.86(13)
O1' P1 O1 Sn1 -123.26(12)
C2 P1 O1 Sn1 -1.57(16)
C1 Sn1 O1 P1 2.58(13)
O2 Sn1 O1 P1 13.1(3)
Cl1 Sn1 O1 P1 100.25(12)
W1 Sn1 O1 P1 -137.65(11)
O1 P1 O1' C21 61.1(2)
O1'' P1 O1' C21 -173.6(2)
C2 P1 O1' C21 -59.9(3)
O2 P2 O2'' C34 42.6(3)
O2' P2 O2'' C34 -81.5(2)
C6 P2 O2'' C34 162.3(2)
O1 Sn1 C1 C2 -3.4(2)
O2 Sn1 C1 C2 -179.1(2)
Cl1 Sn1 C1 C2 -91.1(2)
W1 Sn1 C1 C2 92.8(2)
O1 Sn1 C1 C6 175.3(2)
O2 Sn1 C1 C6 -0.4(2)
Cl1 Sn1 C1 C6 87.6(2)
W1 Sn1 C1 C6 -88.5(2)
C6 C1 C2 C3 0.7(4)
Sn1 C1 C2 C3 179.5(2)
C6 C1 C2 P1 -175.3(2)
Sn1 C1 C2 P1 3.5(3)
O1 P1 C2 C1 -1.1(3)
O1'' P1 C2 C1 -125.3(2)
O1' P1 C2 C1 123.5(2)
O1 P1 C2 C3 -176.9(2)
O1'' P1 C2 C3 58.9(3)
O1' P1 C2 C3 -52.4(3)
C1 C2 C3 C4 0.1(4)
P1 C2 C3 C4 175.7(2)
C2 C3 C4 C5 -0.7(4)
C2 C3 C4 C7 178.9(3)
C3 C4 C5 C6 0.5(4)
C7 C4 C5 C6 -179.1(3)
C4 C5 C6 C1 0.3(5)
C4 C5 C6 P2 -175.7(2)
C2 C1 C6 C5 -0.9(4)
Sn1 C1 C6 C5 -179.6(2)
C2 C1 C6 P2 175.4(2)
Sn1 C1 C6 P2 -3.3(3)
O2 P2 C6 C5 -177.0(2)
O2'' P2 C6 C5 58.6(3)
O2' P2 C6 C5 -52.2(3)
O2 P2 C6 C1 6.8(3)
O2'' P2 C6 C1 -117.6(2)
O2' P2 C6 C1 131.6(2)
C5 C4 C7 C10 -4.2(4)
C3 C4 C7 C10 176.3(3)
C5 C4 C7 C8 115.8(4)
C3 C4 C7 C8 -63.8(4)
C5 C4 C7 C9 -123.8(3)
C3 C4 C7 C9 56.6(4)
C15 W1 C11 O11 49(26)
C13 W1 C11 O11 -42(26)
C14 W1 C11 O11 -133(24)
C12 W1 C11 O11 144(26)
Sn1 W1 C11 O11 -128(26)
C15 W1 C12 O12 -143(8)
C13 W1 C12 O12 35(9)
C11 W1 C12 O12 128(8)
C14 W1 C12 O12 -51(8)
Sn1 W1 C12 O12 40(8)
C15 W1 C13 O13 -134(9)
C11 W1 C13 O13 -44(9)
C14 W1 C13 O13 134(9)
C12 W1 C13 O13 48(9)
Sn1 W1 C13 O13 43(9)
C15 W1 C14 O14 -24(64)
C13 W1 C14 O14 68(64)
C11 W1 C14 O14 159(100)
C12 W1 C14 O14 -119(64)
Sn1 W1 C14 O14 154(100)
C13 W1 C15 O15 46(27)
C11 W1 C15 O15 -45(27)
C14 W1 C15 O15 135(27)
C12 W1 C15 O15 -135(27)
Sn1 W1 C15 O15 -8(29)
P1 O1' C21 C22 -97.9(3)
P1 O1' C21 C23 140.4(3)
P1 O1'' C24 C25 92.5(3)
P1 O1'' C24 C26 -144.9(3)
P2 O2' C31 C33 -137.9(3)
P2 O2' C31 C32 101.4(3)
P2 O2'' C34 C35 116.2(3)
P2 O2'' C34 C36 -119.7(3)
C46 C41 C42 C43 0.0
C47 C41 C42 C43 180.0
C41 C42 C43 C44 0.0
C42 C43 C44 C45 0.0
C43 C44 C45 C46 0.0
C44 C45 C46 C41 0.0
C42 C41 C46 C45 0.0
C47 C41 C46 C45 180.0
